data_1556688
loop_
_publ_author_name
'Altahan, M.A.'
'Beckett, M.A.'
'Coles, S.J.'
'Horton, P.N.'

_publ_section_title
;
 Hexaborate(2-) and Dodecaborate(6-) Anions as Ligands to Zinc(II)
 Centres: Self-Assembly and Single-Crystal XRD Characterization of
 [Zn{k3O-B6O7(OH)6}(k3N-dien)].0.5H2O (dien = NH(CH2-CH2NH2)2),
 (NH4)2[Zn{k2O-B6O7(OH)6}2 (H2O)2].2H2O and (1,3-pnH2)3[(k1N-H3N{CH2}3NH2)
 Zn{k3O-B12O18(OH)6}]2.14H2O (1,3-pn = 1,3-diaminopropane)
;
_journal_name_full Inorganics
_journal_page_first 44
_journal_paper_doi 10.3390/inorganics7040044
_journal_volume 7
_journal_year 2019
_chemical_formula_moiety 'C3 H17 B12 N2 O24 Zn, 7(H2 O), 1.5(C3 H12 N2)'
_chemical_formula_sum 'C7.5 H49 B12 N5 O31 Zn'
_chemical_formula_weight 900.60
_space_group_crystal_system triclinic
_space_group_IT_number 2
_space_group_name_Hall '-P 1'
_space_group_name_H-M_alt 'P -1'
_atom_sites_solution_hydrogens mixed
_atom_sites_solution_primary dual
_cell_angle_alpha 82.954(2)
_cell_angle_beta 76.156(2)
_cell_angle_gamma 68.655(2)
_cell_formula_units_Z 2
_cell_length_a 9.3681(2)
_cell_length_b 10.6910(2)
_cell_length_c 19.2746(4)
_cell_measurement_reflns_used 24816
_cell_measurement_temperature 100(2)
_cell_measurement_theta_max 30.0180
_cell_measurement_theta_min 2.8160
_cell_volume 1744.44(7)
_computing_cell_refinement 'CrysAlisPro 1.171.39.27b (Rigaku OD, 2015)'
_computing_data_collection 'CrysAlisPro 1.171.39.27b (Rigaku OD, 2015)'
_computing_data_reduction 'CrysAlisPro 1.171.39.27b (Rigaku OD, 2015)'
_computing_molecular_graphics 'Olex2 (Dolomanov et al., 2009)'
_computing_publication_material 'Olex2 (Dolomanov et al., 2009)'
_computing_structure_refinement 'ShelXL (Sheldrick, 2015)'
_computing_structure_solution 'ShelXT (Sheldrick, 2015)'
_diffrn_ambient_environment N~2~
_diffrn_ambient_temperature 100(2)
_diffrn_detector 'CCD area detector'
_diffrn_detector_area_resol_mean 28.5714
_diffrn_detector_type 'Rigaku HG Saturn724+ (2x2 bin mode)'
_diffrn_measured_fraction_theta_full 0.998
_diffrn_measured_fraction_theta_max 0.998
_diffrn_measurement_details
;
List of Runs (angles in degrees, time in seconds):

  # Type    Start    End  Width  t~exp~   \w     \q     \k     \f   Frames
--------------------------------------------------------------------------
  1  \w    -39.00  77.00   1.00    1.00    --  -11.90  38.00 120.00  116
  2  \w   -101.00  22.00   1.00    1.00    --  -11.90 -72.00-180.00  123
  3  \w   -101.00  19.00   1.00    1.00    --  -11.90 -57.00 -60.00  120
  4  \w   -101.00  19.00   1.00    1.00    --  -11.90 -57.00   0.00  120
  5  \w   -101.00  15.00   1.00    1.00    --  -11.90 -38.00 150.00  116
  6  \w    -46.00  22.00   1.00    1.00    --  -11.90  72.00   0.00   68
  7  \w    -43.00  77.00   1.00    1.00    --  -11.90  57.00 -90.00  120
;
_diffrn_measurement_device 'four-circle \k goniometer'
_diffrn_measurement_method 'profile data from \w-scans'
_diffrn_measurement_specimen_support 'MiTeGen MicroLoop'
_diffrn_orient_matrix_type 'CrysAlisPro convention (1999,Acta A55,543-557)'
_diffrn_orient_matrix_UB_11 0.0226431000
_diffrn_orient_matrix_UB_12 -0.0460093000
_diffrn_orient_matrix_UB_13 0.0285423000
_diffrn_orient_matrix_UB_21 -0.0475267000
_diffrn_orient_matrix_UB_22 0.0501438000
_diffrn_orient_matrix_UB_23 0.0249025000
_diffrn_orient_matrix_UB_31 -0.0643677000
_diffrn_orient_matrix_UB_32 -0.0212274000
_diffrn_orient_matrix_UB_33 0.0019706000
_diffrn_radiation_collimation 0.2
_diffrn_radiation_monochromator 'Confocal mirrors, HF Varimax'
_diffrn_radiation_probe x-ray
_diffrn_radiation_type MoK\a
_diffrn_radiation_wavelength 0.71075
_diffrn_radiation_xray_symbol K-L~3~
_diffrn_reflns_av_R_equivalents 0.0389
_diffrn_reflns_av_unetI/netI 0.0263
_diffrn_reflns_Laue_measured_fraction_full 0.998
_diffrn_reflns_Laue_measured_fraction_max 0.998
_diffrn_reflns_limit_h_max 12
_diffrn_reflns_limit_h_min -11
_diffrn_reflns_limit_k_max 13
_diffrn_reflns_limit_k_min -13
_diffrn_reflns_limit_l_max 25
_diffrn_reflns_limit_l_min -25
_diffrn_reflns_number 38867
_diffrn_reflns_point_group_measured_fraction_full 0.998
_diffrn_reflns_point_group_measured_fraction_max 0.998
_diffrn_reflns_theta_full 25.242
_diffrn_reflns_theta_max 27.484
_diffrn_reflns_theta_min 2.532
_diffrn_source 'Rotating Anode'
_diffrn_source_current 55.0
_diffrn_source_power 2.475
_diffrn_source_target Mo
_diffrn_source_type 'Rigaku FRE+'
_diffrn_source_voltage 45.0
_exptl_absorpt_coefficient_mu 0.821
_exptl_absorpt_correction_T_max 1.00000
_exptl_absorpt_correction_T_min 0.90992
_exptl_absorpt_correction_type multi-scan
_exptl_absorpt_process_details
;
CrysAlisPro 1.171.39.27b (Rigaku Oxford Diffraction, 2015)
Empirical absorption correction using spherical harmonics,
 implemented in SCALE3 ABSPACK scaling algorithm.
;
_exptl_crystal_colour colourless
_exptl_crystal_colour_primary colourless
_exptl_crystal_density_diffrn 1.715
_exptl_crystal_description prism
_exptl_crystal_F_000 934
_exptl_crystal_recrystallization_method 'The material was recrystallised from --- by as supplied'
_exptl_crystal_size_max 0.17
_exptl_crystal_size_mid 0.14
_exptl_crystal_size_min 0.08
_refine_diff_density_max 0.869
_refine_diff_density_min -0.733
_refine_diff_density_rms 0.086
_refine_ls_extinction_coef .
_refine_ls_extinction_method none
_refine_ls_goodness_of_fit_ref 1.191
_refine_ls_hydrogen_treatment constr
_refine_ls_matrix_type full
_refine_ls_number_parameters 590
_refine_ls_number_reflns 7958
_refine_ls_number_restraints 0
_refine_ls_restrained_S_all 1.191
_refine_ls_R_factor_all 0.0439
_refine_ls_R_factor_gt 0.0425
_refine_ls_shift/su_max 0.001
_refine_ls_shift/su_mean 0.000
_refine_ls_structure_factor_coef Fsqd
_refine_ls_weighting_details 'w=1/[\s^2^(Fo^2^)+(0.0139P)^2^+5.3794P] where P=(Fo^2^+2Fc^2^)/3'
_refine_ls_weighting_scheme calc
_refine_ls_wR_factor_gt 0.1046
_refine_ls_wR_factor_ref 0.1053
_reflns_Friedel_coverage 0.000
_reflns_Friedel_fraction_full .
_reflns_Friedel_fraction_max .
_reflns_number_gt 7654
_reflns_number_total 7958
_reflns_threshold_expression 'I > 2\s(I)'
_cod_data_source_file Inorganics-2019-7-44.cif
_cod_data_source_block MAB3
_cod_original_formula_sum 'C7.50 H49 B12 N5 O31 Zn'
_cod_database_code 1556688
_shelx_space_group_comment
;
The symmetry employed for this shelxl refinement is uniquely defined
by the following loop, which should always be used as a source of
symmetry information in preference to the above space-group names.
They are only intended as comments.
;
_shelx_estimated_absorpt_t_max 0.937
_shelx_estimated_absorpt_t_min 0.873
_reflns_odcompleteness_completeness 99.85
_reflns_odcompleteness_iscentric 1
_reflns_odcompleteness_theta 27.42
_olex2_refinement_description
;
1. Fixed Uiso
 At 1.2 times of:
  All C(H,H) groups, All N(H,H) groups, All N(H,H,H) groups
 At 1.5 times of:
  All O(H) groups, All O(H,H) groups
2. Others
 Sof(O51)=Sof(H51A)=Sof(H51B)=1-FVAR(1)
 Sof(O52)=Sof(H52A)=Sof(H52B)=FVAR(1)
 Sof(O41)=Sof(H41A)=Sof(H41B)=1-FVAR(2)
 Sof(O42)=Sof(H42A)=Sof(H42B)=FVAR(2)
 Fixed Sof: N21(0.5) H21A(0.5) H21B(0.5) H21C(0.5) N22(0.5) H22A(0.5)
 H22B(0.5) H22C(0.5) C21(0.5) H21D(0.5) H21E(0.5) C22(0.5) H22D(0.5) H22E(0.5)
 C23(0.5) H23A(0.5) H23B(0.5)
3.a Free rotating group:
 O31(H31A,H31B), O32(H32A,H32B), O33(H33A,H33B), O34(H34A,H34B), O35(H35A,
 H35B), O42(H42A,H42B), O52(H52A,H52B), O41(H41A,H41B), O51(H51A,H51B)
3.b Secondary CH2 refined with riding coordinates:
 N1(H1A,H1B), C1(H1C,H1D), C2(H2D,H2E), C3(H3A,H3B), C11(H11D,H11E), C12(H12D,
 H12E), C13(H13A,H13B), C21(H21D,H21E), C22(H22D,H22E), C23(H23A,H23B)
3.c Idealised Me refined as rotating group:
 N2(H2A,H2B,H2C), N11(H11A,H11B,H11C), N12(H12A,H12B,H12C), N21(H21A,H21B,
 H21C), N22(H22A,H22B,H22C)
3.d Idealised tetrahedral OH refined as rotating group:
 O19(H19), O20(H20), O21(H21), O22(H22), O23(H23), O24(H24)
;

loop_
_space_group_symop_operation_xyz
'x, y, z'
'-x, -y, -z'

loop_
_atom_site_label
_atom_site_type_symbol
_atom_site_fract_x
_atom_site_fract_y
_atom_site_fract_z
_atom_site_U_iso_or_equiv
_atom_site_adp_type
_atom_site_occupancy
_atom_site_site_symmetry_order
_atom_site_calc_flag
_atom_site_refinement_flags_posn
_atom_site_refinement_flags_adp
_atom_site_refinement_flags_occupancy
_atom_site_disorder_assembly
_atom_site_disorder_group
Zn1 Zn 0.30835(3) 0.61587(3) 0.30155(2) 0.00798(8) Uani 1 1 d . . . . .
O1 O 0.1308(2) 0.77434(18) 0.28120(10) 0.0093(3) Uani 1 1 d . . . . .
O2 O 0.2767(2) 0.78396(18) 0.15942(9) 0.0093(3) Uani 1 1 d . . . . .
O3 O 0.4586(2) 0.58674(17) 0.20966(9) 0.0086(3) Uani 1 1 d . . . . .
O4 O 0.4025(2) 0.38372(18) 0.20235(9) 0.0092(3) Uani 1 1 d . . . . .
O5 O 0.2396(2) 0.45907(18) 0.31769(10) 0.0097(4) Uani 1 1 d . . . . .
O6 O -0.0043(2) 0.61678(18) 0.28973(9) 0.0092(3) Uani 1 1 d . . . . .
O7 O -0.1409(2) 0.85023(18) 0.27119(10) 0.0107(4) Uani 1 1 d . . . . .
O8 O 0.0306(2) 0.95742(18) 0.19901(10) 0.0121(4) Uani 1 1 d . . . . .
O9 O 0.2545(2) 0.94270(18) 0.24209(10) 0.0114(4) Uani 1 1 d . . . . .
O10 O 0.5085(2) 0.79519(18) 0.18710(10) 0.0097(4) Uani 1 1 d . . . . .
O11 O 0.5247(2) 0.67071(18) 0.08813(9) 0.0106(4) Uani 1 1 d . . . . .
O12 O 0.5997(2) 0.43362(18) 0.11237(10) 0.0109(4) Uani 1 1 d . . . . .
O13 O 0.6455(2) 0.37084(18) 0.23050(10) 0.0107(4) Uani 1 1 d . . . . .
O14 O 0.4790(2) 0.26813(18) 0.31026(10) 0.0104(4) Uani 1 1 d . . . . .
O15 O 0.2662(2) 0.24629(18) 0.27284(10) 0.0101(4) Uani 1 1 d . . . . .
O16 O 0.0129(2) 0.39240(18) 0.32630(10) 0.0113(4) Uani 1 1 d . . . . .
O17 O 0.0145(2) 0.53446(18) 0.41149(10) 0.0113(4) Uani 1 1 d . . . . .
O18 O -0.0729(2) 0.76977(18) 0.38408(10) 0.0115(4) Uani 1 1 d . . . . .
O19 O -0.2298(2) 1.02818(19) 0.18806(10) 0.0140(4) Uani 1 1 d . . . . .
H19 H -0.3112 1.0086 0.2034 0.021 Uiso 1 1 calc GR . . . .
O20 O 0.4796(2) 1.00364(19) 0.22694(12) 0.0162(4) Uani 1 1 d . . . . .
H20 H 0.4087 1.0753 0.2421 0.024 Uiso 1 1 calc GR . . . .
O21 O 0.6775(2) 0.51656(19) -0.00240(10) 0.0149(4) Uani 1 1 d . . . . .
H21 H 0.6742 0.5897 -0.0248 0.022 Uiso 1 1 calc GR . . . .
O22 O 0.7367(2) 0.20996(19) 0.32193(10) 0.0131(4) Uani 1 1 d . . . . .
H22 H 0.8224 0.2177 0.3002 0.020 Uiso 1 1 calc GR . . . .
O23 O 0.0447(2) 0.17656(19) 0.29904(11) 0.0145(4) Uani 1 1 d . . . . .
H23 H 0.1149 0.1052 0.2830 0.022 Uiso 1 1 calc GR . . . .
O24 O -0.1066(3) 0.69190(19) 0.50358(10) 0.0172(4) Uani 1 1 d . . . . .
H24 H -0.0765 0.6209 0.5284 0.026 Uiso 1 1 calc GR . . . .
N1 N 0.3689(3) 0.6695(3) 0.38334(13) 0.0185(5) Uani 1 1 d . . . . .
H1A H 0.3848 0.5997 0.4162 0.022 Uiso 1 1 calc R . . . .
H1B H 0.4619 0.6830 0.3667 0.022 Uiso 1 1 calc R . . . .
N2 N 0.2680(3) 0.9835(2) 0.57109(12) 0.0118(4) Uani 1 1 d . . . . .
H2A H 0.3672 0.9796 0.5498 0.014 Uiso 1 1 calc GR . . . .
H2B H 0.2709 0.9247 0.6096 0.014 Uiso 1 1 calc GR . . . .
H2C H 0.2097 1.0683 0.5857 0.014 Uiso 1 1 calc GR . . . .
C1 C 0.2546(3) 0.7914(3) 0.41999(16) 0.0178(6) Uani 1 1 d . . . . .
H1C H 0.1516 0.7797 0.4367 0.021 Uiso 1 1 calc R . . . .
H1D H 0.2417 0.8696 0.3856 0.021 Uiso 1 1 calc R . . . .
C2 C 0.3069(4) 0.8191(3) 0.48327(19) 0.0284(8) Uani 1 1 d . . . . .
H2D H 0.3146 0.7428 0.5186 0.034 Uiso 1 1 calc R . . . .
H2E H 0.4126 0.8257 0.4669 0.034 Uiso 1 1 calc R . . . .
C3 C 0.1962(3) 0.9470(3) 0.51903(15) 0.0165(6) Uani 1 1 d . . . . .
H3A H 0.1722 1.0207 0.4824 0.020 Uiso 1 1 calc R . . . .
H3B H 0.0967 0.9345 0.5442 0.020 Uiso 1 1 calc R . . . .
B1 B 0.1724(3) 0.8631(3) 0.22071(16) 0.0101(5) Uani 1 1 d . . . . .
B2 B 0.4407(3) 0.7084(3) 0.16155(15) 0.0093(5) Uani 1 1 d . . . . .
B3 B 0.5234(3) 0.4424(3) 0.18862(15) 0.0097(5) Uani 1 1 d . . . . .
B4 B 0.3466(3) 0.3414(3) 0.27439(15) 0.0088(5) Uani 1 1 d . . . . .
B5 B 0.0662(3) 0.5014(3) 0.33479(15) 0.0093(5) Uani 1 1 d . . . . .
B6 B -0.0210(3) 0.7521(3) 0.30550(15) 0.0094(5) Uani 1 1 d . . . . .
B7 B -0.1123(3) 0.9446(3) 0.22117(16) 0.0102(5) Uani 1 1 d . . . . .
B8 B 0.4132(3) 0.9127(3) 0.21878(15) 0.0097(5) Uani 1 1 d . . . . .
B9 B 0.5975(3) 0.5410(3) 0.06683(15) 0.0101(5) Uani 1 1 d . . . . .
B10 B 0.6206(3) 0.2837(3) 0.28499(16) 0.0106(5) Uani 1 1 d . . . . .
B11 B 0.1110(3) 0.2720(3) 0.29964(15) 0.0101(5) Uani 1 1 d . . . . .
B12 B -0.0550(4) 0.6636(3) 0.43214(16) 0.0117(5) Uani 1 1 d . . . . .
O31 O 0.3399(3) 0.2806(3) 0.09939(12) 0.0318(6) Uani 1 1 d . . . . .
H31A H 0.3463 0.3096 0.1384 0.048 Uiso 1 1 d G . . . .
H31B H 0.2726 0.2394 0.1136 0.048 Uiso 1 1 d G . . . .
O32 O 0.3992(3) 0.1188(3) 0.42903(14) 0.0362(6) Uani 1 1 d . . . . .
H32A H 0.3511 0.1846 0.4564 0.054 Uiso 1 1 d G . . . .
H32B H 0.4288 0.1480 0.3870 0.054 Uiso 1 1 d G . . . .
O33 O 0.6970(3) 0.4839(3) 0.38526(15) 0.0315(6) Uani 1 1 d . . . . .
H33A H 0.6582 0.4218 0.3963 0.047 Uiso 1 1 d G . . . .
H33B H 0.7965 0.4496 0.3765 0.047 Uiso 1 1 d G . . . .
O34 O 0.3955(3) 0.4312(3) 0.47239(15) 0.0360(6) Uani 1 1 d . . . . .
H34A H 0.3615 0.4440 0.5169 0.054 Uiso 1 1 d G . . . .
H34B H 0.3543 0.3812 0.4596 0.054 Uiso 1 1 d G . . . .
O35 O 0.5781(4) 0.8348(3) 0.35718(18) 0.0478(7) Uani 1 1 d . . . . .
H35A H 0.6613 0.8374 0.3284 0.072 Uiso 1 1 d G . . . .
H35B H 0.5021 0.9060 0.3512 0.072 Uiso 1 1 d G . . . .
N11 N 0.1477(3) 0.6177(3) 0.13803(15) 0.0202(5) Uani 1 1 d . . . . .
H11A H 0.2140 0.5481 0.1103 0.024 Uiso 1 1 calc GR . . . .
H11B H 0.1199 0.5859 0.1833 0.024 Uiso 1 1 calc GR . . . .
H11C H 0.1965 0.6770 0.1388 0.024 Uiso 1 1 calc GR . . . .
N12 N -0.2202(3) 0.5859(2) 0.22505(12) 0.0133(4) Uani 1 1 d . . . . .
H12A H -0.2896 0.6612 0.2085 0.016 Uiso 1 1 calc GR . . . .
H12B H -0.1639 0.6097 0.2502 0.016 Uiso 1 1 calc GR . . . .
H12C H -0.2732 0.5361 0.2540 0.016 Uiso 1 1 calc GR . . . .
C11 C 0.0060(3) 0.6860(3) 0.10827(15) 0.0151(5) Uani 1 1 d . . . . .
H11D H 0.0349 0.7309 0.0618 0.018 Uiso 1 1 calc R . . . .
H11E H -0.0699 0.7562 0.1410 0.018 Uiso 1 1 calc R . . . .
C12 C -0.0718(3) 0.5897(3) 0.09755(15) 0.0170(6) Uani 1 1 d . . . . .
H12D H -0.1697 0.6425 0.0810 0.020 Uiso 1 1 calc R . . . .
H12E H -0.0015 0.5290 0.0590 0.020 Uiso 1 1 calc R . . . .
C13 C -0.1112(3) 0.5046(3) 0.16312(15) 0.0146(5) Uani 1 1 d . . . . .
H13A H -0.1598 0.4449 0.1503 0.018 Uiso 1 1 calc R . . . .
H13B H -0.0128 0.4469 0.1780 0.018 Uiso 1 1 calc R . . . .
O42 O 0.7873(8) 0.1807(5) 0.0684(3) 0.0192(19) Uani 0.475(13) 1 d . . P A 1
H42A H 0.7486 0.2617 0.0813 0.029 Uiso 0.475(13) 1 d G . P A 1
H42B H 0.7849 0.1281 0.1051 0.029 Uiso 0.475(13) 1 d G . P A 1
O52 O 0.1576(6) 1.1264(5) 0.1044(3) 0.0150(16) Uani 0.453(10) 1 d . . P B 1
H52A H 0.1406 1.0792 0.1421 0.022 Uiso 0.453(10) 1 d G . P B 1
H52B H 0.2157 1.0749 0.0705 0.022 Uiso 0.453(10) 1 d G . P B 1
O41 O 0.8547(6) 0.2106(4) 0.0811(2) 0.0162(16) Uani 0.525(13) 1 d . . P A 2
H41A H 0.8281 0.1646 0.1177 0.024 Uiso 0.525(13) 1 d G . P A 2
H41B H 0.8500 0.1788 0.0438 0.024 Uiso 0.525(13) 1 d G . P A 2
O51 O 0.0677(8) 1.1934(5) 0.1240(3) 0.0342(18) Uani 0.547(10) 1 d . . P B 2
H51A H 0.0759 1.1234 0.1511 0.051 Uiso 0.547(10) 1 d G . P B 2
H51B H 0.0706 1.1752 0.0818 0.051 Uiso 0.547(10) 1 d G . P B 2
N21 N 0.3509(6) 0.8313(5) -0.0077(3) 0.0195(10) Uani 0.5 1 d . . P C -1
H21A H 0.4328 0.8163 -0.0461 0.023 Uiso 0.5 1 calc GR . P C -1
H21B H 0.2794 0.7987 -0.0158 0.023 Uiso 0.5 1 calc GR . P C -1
H21C H 0.3864 0.7891 0.0320 0.023 Uiso 0.5 1 calc GR . P C -1
N22 N 0.6281(6) 1.0893(5) -0.0104(3) 0.0186(10) Uani 0.5 1 d . . P C -1
H22A H 0.7077 1.0364 -0.0431 0.022 Uiso 0.5 1 calc GR . P C -1
H22B H 0.6678 1.1082 0.0241 0.022 Uiso 0.5 1 calc GR . P C -1
H22C H 0.5765 1.1673 -0.0326 0.022 Uiso 0.5 1 calc GR . P C -1
C21 C 0.2761(8) 0.9780(7) 0.0032(4) 0.0233(13) Uani 0.5 1 d . . P C -1
H21D H 0.2295 0.9932 0.0546 0.028 Uiso 0.5 1 calc R . P C -1
H21E H 0.1905 1.0159 -0.0234 0.028 Uiso 0.5 1 calc R . P C -1
C22 C 0.3933(8) 1.0500(7) -0.0219(3) 0.0224(13) Uani 0.5 1 d . . P C -1
H22D H 0.3353 1.1480 -0.0218 0.027 Uiso 0.5 1 calc R . P C -1
H22E H 0.4469 1.0265 -0.0719 0.027 Uiso 0.5 1 calc R . P C -1
C23 C 0.5171(8) 1.0176(7) 0.0227(3) 0.0205(12) Uani 0.5 1 d . . P C -1
H23A H 0.4665 1.0468 0.0722 0.025 Uiso 0.5 1 calc R . P C -1
H23B H 0.5745 0.9195 0.0246 0.025 Uiso 0.5 1 calc R . P C -1

loop_
_atom_site_aniso_label
_atom_site_aniso_U_11
_atom_site_aniso_U_22
_atom_site_aniso_U_33
_atom_site_aniso_U_23
_atom_site_aniso_U_13
_atom_site_aniso_U_12
Zn1 0.00837(14) 0.00714(14) 0.00831(14) -0.00086(10) -0.00195(11) -0.00225(11)
O1 0.0073(8) 0.0087(8) 0.0115(8) 0.0005(7) -0.0025(7) -0.0024(7)
O2 0.0088(8) 0.0093(8) 0.0106(8) 0.0000(7) -0.0031(7) -0.0032(7)
O3 0.0107(8) 0.0063(8) 0.0077(8) -0.0006(6) -0.0007(7) -0.0025(7)
O4 0.0085(8) 0.0091(8) 0.0097(8) -0.0003(7) -0.0015(7) -0.0031(7)
O5 0.0083(8) 0.0090(8) 0.0123(9) -0.0017(7) -0.0015(7) -0.0035(7)
O6 0.0097(8) 0.0084(8) 0.0097(8) -0.0003(7) -0.0022(7) -0.0035(7)
O7 0.0082(8) 0.0111(9) 0.0123(9) 0.0010(7) -0.0020(7) -0.0034(7)
O8 0.0086(9) 0.0096(9) 0.0160(9) 0.0046(7) -0.0027(7) -0.0023(7)
O9 0.0089(9) 0.0090(8) 0.0164(9) -0.0036(7) 0.0003(7) -0.0042(7)
O10 0.0074(8) 0.0085(8) 0.0133(9) -0.0025(7) -0.0022(7) -0.0022(7)
O11 0.0137(9) 0.0085(8) 0.0081(8) -0.0003(7) -0.0003(7) -0.0035(7)
O12 0.0122(9) 0.0081(8) 0.0101(9) -0.0020(7) 0.0002(7) -0.0022(7)
O13 0.0077(8) 0.0104(9) 0.0142(9) 0.0011(7) -0.0027(7) -0.0038(7)
O14 0.0079(8) 0.0100(8) 0.0124(9) 0.0032(7) -0.0025(7) -0.0030(7)
O15 0.0084(8) 0.0074(8) 0.0147(9) -0.0018(7) -0.0018(7) -0.0029(7)
O16 0.0082(8) 0.0085(8) 0.0165(9) -0.0022(7) -0.0001(7) -0.0033(7)
O17 0.0139(9) 0.0080(8) 0.0090(8) -0.0006(7) -0.0005(7) -0.0015(7)
O18 0.0159(9) 0.0075(8) 0.0090(9) -0.0004(7) -0.0018(7) -0.0023(7)
O19 0.0102(9) 0.0142(9) 0.0176(10) 0.0049(7) -0.0051(8) -0.0047(7)
O20 0.0091(9) 0.0090(9) 0.0304(11) -0.0077(8) -0.0021(8) -0.0019(7)
O21 0.0194(10) 0.0124(9) 0.0100(9) -0.0015(7) 0.0016(8) -0.0046(8)
O22 0.0081(9) 0.0153(9) 0.0158(9) 0.0045(7) -0.0036(7) -0.0047(7)
O23 0.0086(9) 0.0086(9) 0.0255(11) -0.0064(8) 0.0003(8) -0.0027(7)
O24 0.0263(11) 0.0098(9) 0.0088(9) -0.0002(7) -0.0009(8) -0.0003(8)
N1 0.0161(12) 0.0194(12) 0.0184(12) -0.0084(10) -0.0072(10) 0.0001(10)
N2 0.0125(11) 0.0102(10) 0.0119(10) -0.0025(8) -0.0028(9) -0.0023(9)
C1 0.0164(13) 0.0196(14) 0.0184(14) -0.0094(11) -0.0062(11) -0.0029(11)
C2 0.0273(17) 0.0274(17) 0.0287(17) -0.0167(14) -0.0157(14) 0.0039(14)
C3 0.0175(14) 0.0158(13) 0.0167(13) -0.0027(11) -0.0087(11) -0.0026(11)
B1 0.0072(13) 0.0086(13) 0.0140(13) 0.0008(10) -0.0020(11) -0.0029(10)
B2 0.0099(13) 0.0088(13) 0.0095(13) -0.0006(10) -0.0012(10) -0.0042(10)
B3 0.0095(13) 0.0090(13) 0.0090(13) -0.0016(10) 0.0002(10) -0.0024(10)
B4 0.0079(12) 0.0076(12) 0.0111(13) 0.0005(10) -0.0026(10) -0.0027(10)
B5 0.0073(13) 0.0094(13) 0.0106(13) -0.0009(10) 0.0004(10) -0.0036(10)
B6 0.0076(12) 0.0099(13) 0.0103(13) 0.0000(10) -0.0018(10) -0.0030(10)
B7 0.0112(13) 0.0074(12) 0.0115(13) -0.0021(10) -0.0032(11) -0.0016(10)
B8 0.0114(13) 0.0080(12) 0.0103(13) 0.0010(10) -0.0038(10) -0.0034(10)
B9 0.0097(13) 0.0111(13) 0.0104(13) -0.0017(10) -0.0025(10) -0.0039(11)
B10 0.0104(13) 0.0083(13) 0.0124(13) -0.0019(10) -0.0015(11) -0.0025(10)
B11 0.0114(13) 0.0092(13) 0.0107(13) 0.0000(10) -0.0026(11) -0.0045(11)
B12 0.0128(14) 0.0104(13) 0.0113(13) -0.0011(10) -0.0021(11) -0.0036(11)
O31 0.0625(18) 0.0357(14) 0.0123(10) 0.0037(9) -0.0089(11) -0.0354(13)
O32 0.0194(12) 0.0411(15) 0.0315(13) 0.0217(12) 0.0004(10) -0.0023(11)
O33 0.0152(11) 0.0335(13) 0.0427(15) 0.0048(11) -0.0026(10) -0.0090(10)
O34 0.0400(15) 0.0284(14) 0.0448(16) 0.0033(12) -0.0160(13) -0.0148(12)
O35 0.0332(15) 0.056(2) 0.0515(19) 0.0032(15) -0.0013(14) -0.0186(14)
N11 0.0147(12) 0.0169(12) 0.0320(14) -0.0114(10) -0.0081(10) -0.0036(10)
N12 0.0125(11) 0.0158(11) 0.0140(11) 0.0023(9) -0.0043(9) -0.0076(9)
C11 0.0155(13) 0.0188(13) 0.0131(12) 0.0009(10) -0.0039(10) -0.0082(11)
C12 0.0144(13) 0.0246(15) 0.0144(13) -0.0040(11) -0.0034(11) -0.0085(11)
C13 0.0127(13) 0.0135(13) 0.0204(14) -0.0031(10) -0.0048(11) -0.0061(10)
O42 0.028(3) 0.011(2) 0.012(2) 0.0007(17) -0.0032(19) 0.000(2)
O52 0.011(3) 0.014(3) 0.014(2) 0.0011(19) 0.0017(19) -0.001(2)
O41 0.015(2) 0.015(2) 0.016(2) 0.0001(15) -0.0019(17) -0.0028(17)
O51 0.047(4) 0.022(3) 0.030(3) 0.005(2) 0.000(3) -0.014(3)
N21 0.025(3) 0.022(3) 0.017(2) 0.005(2) -0.011(2) -0.011(2)
N22 0.024(3) 0.013(2) 0.017(2) -0.0007(19) -0.004(2) -0.004(2)
C21 0.021(3) 0.019(3) 0.027(3) -0.004(3) -0.004(3) -0.004(3)
C22 0.027(4) 0.016(3) 0.024(3) 0.003(2) -0.008(3) -0.007(3)
C23 0.022(3) 0.017(3) 0.021(3) 0.004(2) -0.007(3) -0.006(3)

loop_
_atom_type_symbol
_atom_type_description
_atom_type_scat_dispersion_real
_atom_type_scat_dispersion_imag
_atom_type_scat_source
C C 0.0033 0.0016 'International Tables Vol C Tables 4.2.6.8 and 6.1.1.4'
H H 0.0000 0.0000 'International Tables Vol C Tables 4.2.6.8 and 6.1.1.4'
B B 0.0013 0.0007 'International Tables Vol C Tables 4.2.6.8 and 6.1.1.4'
N N 0.0061 0.0033 'International Tables Vol C Tables 4.2.6.8 and 6.1.1.4'
O O 0.0106 0.0060 'International Tables Vol C Tables 4.2.6.8 and 6.1.1.4'
Zn Zn 0.2839 1.4301 'International Tables Vol C Tables 4.2.6.8 and 6.1.1.4'

loop_
_geom_angle_atom_site_label_1
_geom_angle_atom_site_label_2
_geom_angle_atom_site_label_3
_geom_angle
_geom_angle_site_symmetry_1
_geom_angle_site_symmetry_3
O1 Zn1 N1 104.18(9) . .
O3 Zn1 O1 103.43(7) . .
O3 Zn1 O5 104.88(7) . .
O3 Zn1 N1 117.86(9) . .
O5 Zn1 O1 107.85(7) . .
O5 Zn1 N1 117.42(10) . .
B1 O1 Zn1 114.78(15) . .
B1 O1 B6 127.0(2) . .
B6 O1 Zn1 112.11(15) . .
B2 O2 B1 119.7(2) . .
B2 O3 Zn1 114.35(15) . .
B2 O3 B3 127.5(2) . .
B3 O3 Zn1 112.96(15) . .
B4 O4 B3 119.4(2) . .
B4 O5 Zn1 114.39(15) . .
B5 O5 Zn1 111.14(15) . .
B5 O5 B4 124.7(2) . .
B6 O6 B5 120.5(2) . .
B7 O7 B6 123.5(2) . .
B7 O8 B1 123.4(2) . .
B8 O9 B1 121.3(2) . .
B8 O10 B2 120.4(2) . .
B9 O11 B2 124.2(2) . .
B9 O12 B3 124.5(2) . .
B10 O13 B3 120.7(2) . .
B10 O14 B4 120.0(2) . .
B11 O15 B4 123.8(2) . .
B11 O16 B5 123.4(2) . .
B12 O17 B5 121.6(2) . .
B12 O18 B6 122.3(2) . .
B7 O19 H19 109.5 . .
B8 O20 H20 109.5 . .
B9 O21 H21 109.5 . .
B10 O22 H22 109.5 . .
B11 O23 H23 109.5 . .
B12 O24 H24 109.5 . .
Zn1 N1 H1A 108.3 . .
Zn1 N1 H1B 108.3 . .
H1A N1 H1B 107.4 . .
C1 N1 Zn1 115.79(18) . .
C1 N1 H1A 108.3 . .
C1 N1 H1B 108.3 . .
H2A N2 H2B 109.5 . .
H2A N2 H2C 109.5 . .
H2B N2 H2C 109.5 . .
C3 N2 H2A 109.5 . .
C3 N2 H2B 109.5 . .
C3 N2 H2C 109.5 . .
N1 C1 H1C 109.3 . .
N1 C1 H1D 109.3 . .
N1 C1 C2 111.7(2) . .
H1C C1 H1D 107.9 . .
C2 C1 H1C 109.3 . .
C2 C1 H1D 109.3 . .
C1 C2 H2D 109.1 . .
C1 C2 H2E 109.1 . .
H2D C2 H2E 107.8 . .
C3 C2 C1 112.6(3) . .
C3 C2 H2D 109.1 . .
C3 C2 H2E 109.1 . .
N2 C3 C2 110.2(2) . .
N2 C3 H3A 109.6 . .
N2 C3 H3B 109.6 . .
C2 C3 H3A 109.6 . .
C2 C3 H3B 109.6 . .
H3A C3 H3B 108.1 . .
O1 B1 O9 110.3(2) . .
O2 B1 O1 110.8(2) . .
O2 B1 O9 108.1(2) . .
O8 B1 O1 110.3(2) . .
O8 B1 O2 109.4(2) . .
O8 B1 O9 107.9(2) . .
O2 B2 O3 112.1(2) . .
O2 B2 O10 109.5(2) . .
O2 B2 O11 107.5(2) . .
O10 B2 O3 108.6(2) . .
O11 B2 O3 110.3(2) . .
O11 B2 O10 108.9(2) . .
O4 B3 O3 111.6(2) . .
O4 B3 O12 109.5(2) . .
O4 B3 O13 111.4(2) . .
O12 B3 O3 109.9(2) . .
O12 B3 O13 107.9(2) . .
O13 B3 O3 106.3(2) . .
O4 B4 O5 111.0(2) . .
O4 B4 O14 110.9(2) . .
O4 B4 O15 109.6(2) . .
O14 B4 O5 108.2(2) . .
O15 B4 O5 110.6(2) . .
O15 B4 O14 106.4(2) . .
O5 B5 O17 106.6(2) . .
O6 B5 O5 111.5(2) . .
O6 B5 O16 108.6(2) . .
O6 B5 O17 111.0(2) . .
O16 B5 O5 111.8(2) . .
O16 B5 O17 107.3(2) . .
O1 B6 O18 108.4(2) . .
O6 B6 O1 110.6(2) . .
O6 B6 O18 109.6(2) . .
O7 B6 O1 110.9(2) . .
O7 B6 O6 109.4(2) . .
O7 B6 O18 108.0(2) . .
O7 B7 O19 119.9(2) . .
O8 B7 O7 123.1(2) . .
O8 B7 O19 117.0(2) . .
O10 B8 O9 122.3(2) . .
O10 B8 O20 118.2(2) . .
O20 B8 O9 119.4(2) . .
O11 B9 O21 119.6(2) . .
O12 B9 O11 122.7(2) . .
O12 B9 O21 117.6(2) . .
O13 B10 O14 123.0(2) . .
O13 B10 O22 121.5(2) . .
O14 B10 O22 115.4(2) . .
O15 B11 O16 122.5(2) . .
O15 B11 O23 120.8(2) . .
O16 B11 O23 116.6(2) . .
O17 B12 O18 122.0(2) . .
O17 B12 O24 120.6(2) . .
O18 B12 O24 117.3(2) . .
H31A O31 H31B 104.5 . .
H32A O32 H32B 109.4 . .
H33A O33 H33B 109.5 . .
H34A O34 H34B 109.4 . .
H35A O35 H35B 109.4 . .
H11A N11 H11B 109.5 . .
H11A N11 H11C 109.5 . .
H11B N11 H11C 109.5 . .
C11 N11 H11A 109.5 . .
C11 N11 H11B 109.5 . .
C11 N11 H11C 109.5 . .
H12A N12 H12B 109.5 . .
H12A N12 H12C 109.5 . .
H12B N12 H12C 109.5 . .
C13 N12 H12A 109.5 . .
C13 N12 H12B 109.5 . .
C13 N12 H12C 109.5 . .
N11 C11 H11D 109.1 . .
N11 C11 H11E 109.1 . .
N11 C11 C12 112.5(2) . .
H11D C11 H11E 107.8 . .
C12 C11 H11D 109.1 . .
C12 C11 H11E 109.1 . .
C11 C12 H12D 108.4 . .
C11 C12 H12E 108.4 . .
H12D C12 H12E 107.5 . .
C13 C12 C11 115.4(2) . .
C13 C12 H12D 108.4 . .
C13 C12 H12E 108.4 . .
N12 C13 C12 113.4(2) . .
N12 C13 H13A 108.9 . .
N12 C13 H13B 108.9 . .
C12 C13 H13A 108.9 . .
C12 C13 H13B 108.9 . .
H13A C13 H13B 107.7 . .
H42A O42 H42B 109.5 . .
H52A O52 H52B 109.4 . .
H41A O41 H41B 109.5 . .
H51A O51 H51B 109.4 . .
H21A N21 H21B 109.5 . .
H21A N21 H21C 109.5 . .
H21B N21 H21C 109.5 . .
C21 N21 H21A 109.5 . .
C21 N21 H21B 109.5 . .
C21 N21 H21C 109.5 . .
H22A N22 H22B 109.5 . .
H22A N22 H22C 109.5 . .
H22B N22 H22C 109.5 . .
C23 N22 H22A 109.5 . .
C23 N22 H22B 109.5 . .
C23 N22 H22C 109.5 . .
N21 C21 H21D 109.3 . .
N21 C21 H21E 109.3 . .
N21 C21 C22 111.6(6) . .
H21D C21 H21E 108.0 . .
C22 C21 H21D 109.3 . .
C22 C21 H21E 109.3 . .
C21 C22 H22D 108.6 . .
C21 C22 H22E 108.6 . .
C21 C22 C23 114.9(5) . .
H22D C22 H22E 107.5 . .
C23 C22 H22D 108.6 . .
C23 C22 H22E 108.6 . .
N22 C23 C22 108.7(5) . .
N22 C23 H23A 109.9 . .
N22 C23 H23B 109.9 . .
C22 C23 H23A 109.9 . .
C22 C23 H23B 109.9 . .
H23A C23 H23B 108.3 . .

loop_
_geom_bond_atom_site_label_1
_geom_bond_atom_site_label_2
_geom_bond_distance
_geom_bond_site_symmetry_2
Zn1 O1 1.9717(18) .
Zn1 O3 1.9592(18) .
Zn1 O5 1.9709(18) .
Zn1 N1 2.006(2) .
O1 B1 1.480(3) .
O1 B6 1.483(3) .
O2 B1 1.469(3) .
O2 B2 1.460(3) .
O3 B2 1.483(3) .
O3 B3 1.506(3) .
O4 B3 1.443(3) .
O4 B4 1.441(3) .
O5 B4 1.491(3) .
O5 B5 1.482(3) .
O6 B5 1.460(3) .
O6 B6 1.459(3) .
O7 B6 1.459(3) .
O7 B7 1.361(3) .
O8 B1 1.464(3) .
O8 B7 1.356(3) .
O9 B1 1.484(3) .
O9 B8 1.372(3) .
O10 B2 1.482(3) .
O10 B8 1.364(3) .
O11 B2 1.470(3) .
O11 B9 1.369(3) .
O12 B3 1.470(3) .
O12 B9 1.354(3) .
O13 B3 1.483(3) .
O13 B10 1.351(3) .
O14 B4 1.484(3) .
O14 B10 1.363(3) .
O15 B4 1.476(3) .
O15 B11 1.356(3) .
O16 B5 1.464(3) .
O16 B11 1.357(3) .
O17 B5 1.485(3) .
O17 B12 1.359(3) .
O18 B6 1.489(3) .
O18 B12 1.361(3) .
O19 H19 0.8400 .
O19 B7 1.377(3) .
O20 H20 0.8400 .
O20 B8 1.372(3) .
O21 H21 0.8400 .
O21 B9 1.369(3) .
O22 H22 0.8400 .
O22 B10 1.386(3) .
O23 H23 0.8400 .
O23 B11 1.377(3) .
O24 H24 0.8400 .
O24 B12 1.378(3) .
N1 H1A 0.9100 .
N1 H1B 0.9100 .
N1 C1 1.480(4) .
N2 H2A 0.9100 .
N2 H2B 0.9100 .
N2 H2C 0.9100 .
N2 C3 1.490(3) .
C1 H1C 0.9900 .
C1 H1D 0.9900 .
C1 C2 1.515(4) .
C2 H2D 0.9900 .
C2 H2E 0.9900 .
C2 C3 1.509(4) .
C3 H3A 0.9900 .
C3 H3B 0.9900 .
O31 H31A 0.8705 .
O31 H31B 0.8698 .
O32 H32A 0.8498 .
O32 H32B 0.8503 .
O33 H33A 0.8502 .
O33 H33B 0.8499 .
O34 H34A 0.8500 .
O34 H34B 0.8499 .
O35 H35A 0.8497 .
O35 H35B 0.8498 .
N11 H11A 0.9100 .
N11 H11B 0.9100 .
N11 H11C 0.9100 .
N11 C11 1.477(4) .
N12 H12A 0.9100 .
N12 H12B 0.9100 .
N12 H12C 0.9100 .
N12 C13 1.499(4) .
C11 H11D 0.9900 .
C11 H11E 0.9900 .
C11 C12 1.518(4) .
C12 H12D 0.9900 .
C12 H12E 0.9900 .
C12 C13 1.517(4) .
C13 H13A 0.9900 .
C13 H13B 0.9900 .
O42 H42A 0.8505 .
O42 H42B 0.8493 .
O52 H52A 0.8494 .
O52 H52B 0.8515 .
O41 H41A 0.8501 .
O41 H41B 0.8495 .
O51 H51A 0.8495 .
O51 H51B 0.8509 .
N21 H21A 0.9100 .
N21 H21B 0.9100 .
N21 H21C 0.9100 .
N21 C21 1.485(8) .
N22 H22A 0.9100 .
N22 H22B 0.9100 .
N22 H22C 0.9100 .
N22 C23 1.490(8) .
C21 H21D 0.9900 .
C21 H21E 0.9900 .
C21 C22 1.516(9) .
C22 H22D 0.9900 .
C22 H22E 0.9900 .
C22 C23 1.523(9) .
C23 H23A 0.9900 .
C23 H23B 0.9900 .

loop_
_geom_hbond_atom_site_label_D
_geom_hbond_atom_site_label_H
_geom_hbond_atom_site_label_A
_geom_hbond_distance_DH
_geom_hbond_distance_HA
_geom_hbond_distance_DA
_geom_hbond_angle_DHA
_geom_hbond_site_symmetry_A
O19 H19 O20 0.84 1.92 2.746(3) 166.3 1_455
O20 H20 O15 0.84 1.89 2.730(3) 173.5 1_565
O21 H21 O31 0.84 1.86 2.668(3) 159.8 2_665
O22 H22 O23 0.84 1.96 2.707(3) 147.5 1_655
O23 H23 O9 0.84 1.88 2.717(3) 173.3 1_545
O24 H24 O17 0.84 1.89 2.732(3) 177.2 2_566
N1 H1A O34 0.91 1.97 2.858(4) 165.7 .
N1 H1B O33 0.91 2.51 2.997(3) 114.2 .
N1 H1B O35 0.91 2.23 3.007(4) 143.1 .
N2 H2A O32 0.91 2.17 2.904(3) 137.2 2_666
N2 H2B O22 0.91 1.84 2.740(3) 169.6 2_666
N2 H2C O18 0.91 1.80 2.709(3) 172.8 2_576
O31 H31A O4 0.87 1.81 2.657(3) 163.8 .
O31 H31B O52 0.87 1.93 2.753(5) 156.1 1_545
O31 H31B O51 0.87 2.11 2.940(6) 159.7 1_545
O32 H32A O24 0.85 2.19 2.863(3) 136.3 2_566
O32 H32B O14 0.85 1.92 2.739(3) 160.1 .
O33 H33A O34 0.85 2.52 3.127(4) 129.1 .
O33 H33B O16 0.85 1.93 2.750(3) 161.7 1_655
O34 H34A O33 0.85 2.00 2.829(4) 164.4 2_666
O35 H35A O7 0.85 1.96 2.805(3) 173.3 1_655
O35 H35B O20 0.85 2.52 3.032(4) 119.9 .
N11 H11A O21 0.91 2.16 2.956(3) 145.6 2_665
N11 H11B O6 0.91 2.10 2.931(3) 151.0 .
N11 H11C O2 0.91 1.71 2.602(3) 167.9 .
N12 H12A O10 0.91 2.01 2.890(3) 161.1 1_455
N12 H12B O6 0.91 1.86 2.747(3) 164.0 .
N12 H12C O13 0.91 2.29 2.977(3) 131.9 1_455
N12 H12C O33 0.91 2.49 3.157(3) 130.1 1_455
O42 H42A O12 0.85 1.92 2.740(5) 161.4 .
O42 H42B O19 0.85 1.82 2.664(5) 175.1 1_645
O52 H52A O8 0.85 2.01 2.779(5) 150.0 .
O52 H52A O9 0.85 2.48 3.210(5) 144.7 .
O41 H41A O19 0.85 2.00 2.835(5) 167.4 1_645
O51 H51A O8 0.85 2.03 2.842(5) 158.7 .
N21 H21A O31 0.91 2.07 2.914(6) 154.3 2_665
N21 H21C O2 0.91 2.43 3.147(5) 136.1 .
N21 H21C O11 0.91 1.90 2.764(5) 158.9 .
N22 H22C O11 0.91 1.97 2.878(6) 175.3 2_675

loop_
_geom_torsion_atom_site_label_1
_geom_torsion_atom_site_label_2
_geom_torsion_atom_site_label_3
_geom_torsion_atom_site_label_4
_geom_torsion
_geom_torsion_site_symmetry_1
_geom_torsion_site_symmetry_2
_geom_torsion_site_symmetry_3
_geom_torsion_site_symmetry_4
Zn1 O1 B1 O2 45.0(2) . . . .
Zn1 O1 B1 O8 166.27(15) . . . .
Zn1 O1 B1 O9 -74.7(2) . . . .
Zn1 O1 B6 O6 -40.8(2) . . . .
Zn1 O1 B6 O7 -162.35(16) . . . .
Zn1 O1 B6 O18 79.3(2) . . . .
Zn1 O3 B2 O2 -44.1(2) . . . .
Zn1 O3 B2 O10 76.9(2) . . . .
Zn1 O3 B2 O11 -163.87(15) . . . .
Zn1 O3 B3 O4 42.9(2) . . . .
Zn1 O3 B3 O12 164.64(15) . . . .
Zn1 O3 B3 O13 -78.8(2) . . . .
Zn1 O5 B4 O4 -41.2(2) . . . .
Zn1 O5 B4 O14 80.7(2) . . . .
Zn1 O5 B4 O15 -163.05(15) . . . .
Zn1 O5 B5 O6 41.5(2) . . . .
Zn1 O5 B5 O16 163.26(16) . . . .
Zn1 O5 B5 O17 -79.8(2) . . . .
Zn1 N1 C1 C2 176.9(2) . . . .
N1 C1 C2 C3 177.0(3) . . . .
C1 C2 C3 N2 -168.9(3) . . . .
B1 O1 B6 O6 109.9(3) . . . .
B1 O1 B6 O7 -11.6(3) . . . .
B1 O1 B6 O18 -129.9(2) . . . .
B1 O2 B2 O3 73.8(3) . . . .
B1 O2 B2 O10 -46.7(3) . . . .
B1 O2 B2 O11 -164.9(2) . . . .
B1 O8 B7 O7 6.6(4) . . . .
B1 O8 B7 O19 -170.3(2) . . . .
B1 O9 B8 O10 -13.1(4) . . . .
B1 O9 B8 O20 166.5(2) . . . .
B2 O2 B1 O1 -73.9(3) . . . .
B2 O2 B1 O8 164.3(2) . . . .
B2 O2 B1 O9 47.1(3) . . . .
B2 O3 B3 O4 -109.8(3) . . . .
B2 O3 B3 O12 11.9(3) . . . .
B2 O3 B3 O13 128.5(2) . . . .
B2 O10 B8 O9 14.0(4) . . . .
B2 O10 B8 O20 -165.6(2) . . . .
B2 O11 B9 O12 -0.5(4) . . . .
B2 O11 B9 O21 -177.6(2) . . . .
B3 O3 B2 O2 108.3(3) . . . .
B3 O3 B2 O10 -130.7(2) . . . .
B3 O3 B2 O11 -11.4(3) . . . .
B3 O4 B4 O5 76.3(3) . . . .
B3 O4 B4 O14 -44.0(3) . . . .
B3 O4 B4 O15 -161.2(2) . . . .
B3 O12 B9 O11 1.1(4) . . . .
B3 O12 B9 O21 178.3(2) . . . .
B3 O13 B10 O14 -8.0(4) . . . .
B3 O13 B10 O22 176.1(2) . . . .
B4 O4 B3 O3 -77.9(3) . . . .
B4 O4 B3 O12 160.2(2) . . . .
B4 O4 B3 O13 40.8(3) . . . .
B4 O5 B5 O6 -102.2(3) . . . .
B4 O5 B5 O16 19.6(3) . . . .
B4 O5 B5 O17 136.5(2) . . . .
B4 O14 B10 O13 4.4(4) . . . .
B4 O14 B10 O22 -179.5(2) . . . .
B4 O15 B11 O16 4.5(4) . . . .
B4 O15 B11 O23 -177.4(2) . . . .
B5 O5 B4 O4 101.5(3) . . . .
B5 O5 B4 O14 -136.6(2) . . . .
B5 O5 B4 O15 -20.4(3) . . . .
B5 O6 B6 O1 78.0(3) . . . .
B5 O6 B6 O7 -159.6(2) . . . .
B5 O6 B6 O18 -41.4(3) . . . .
B5 O16 B11 O15 -5.7(4) . . . .
B5 O16 B11 O23 176.1(2) . . . .
B5 O17 B12 O18 -3.8(4) . . . .
B5 O17 B12 O24 177.9(2) . . . .
B6 O1 B1 O2 -105.2(3) . . . .
B6 O1 B1 O8 16.1(3) . . . .
B6 O1 B1 O9 135.2(2) . . . .
B6 O6 B5 O5 -79.0(3) . . . .
B6 O6 B5 O16 157.4(2) . . . .
B6 O6 B5 O17 39.7(3) . . . .
B6 O7 B7 O8 -0.9(4) . . . .
B6 O7 B7 O19 175.9(2) . . . .
B6 O18 B12 O17 1.4(4) . . . .
B6 O18 B12 O24 179.7(2) . . . .
B7 O7 B6 O1 2.9(3) . . . .
B7 O7 B6 O6 -119.3(2) . . . .
B7 O7 B6 O18 121.5(2) . . . .
B7 O8 B1 O1 -13.0(3) . . . .
B7 O8 B1 O2 109.2(3) . . . .
B7 O8 B1 O9 -133.5(2) . . . .
B8 O9 B1 O1 105.5(3) . . . .
B8 O9 B1 O2 -15.8(3) . . . .
B8 O9 B1 O8 -134.0(2) . . . .
B8 O10 B2 O2 14.3(3) . . . .
B8 O10 B2 O3 -108.4(2) . . . .
B8 O10 B2 O11 131.6(2) . . . .
B9 O11 B2 O2 -117.4(2) . . . .
B9 O11 B2 O3 5.1(3) . . . .
B9 O11 B2 O10 124.1(2) . . . .
B9 O12 B3 O3 -6.0(3) . . . .
B9 O12 B3 O4 116.9(3) . . . .
B9 O12 B3 O13 -121.6(2) . . . .
B10 O13 B3 O3 108.2(2) . . . .
B10 O13 B3 O4 -13.6(3) . . . .
B10 O13 B3 O12 -133.9(2) . . . .
B10 O14 B4 O4 20.3(3) . . . .
B10 O14 B4 O5 -101.7(3) . . . .
B10 O14 B4 O15 139.4(2) . . . .
B11 O15 B4 O4 -115.0(3) . . . .
B11 O15 B4 O5 7.7(3) . . . .
B11 O15 B4 O14 125.0(2) . . . .
B11 O16 B5 O5 -5.7(3) . . . .
B11 O16 B5 O6 117.8(3) . . . .
B11 O16 B5 O17 -122.2(2) . . . .
B12 O17 B5 O5 106.2(3) . . . .
B12 O17 B5 O6 -15.4(3) . . . .
B12 O17 B5 O16 -133.9(2) . . . .
B12 O18 B6 O1 -101.0(3) . . . .
B12 O18 B6 O6 19.8(3) . . . .
B12 O18 B6 O7 138.8(2) . . . .
N11 C11 C12 C13 54.0(3) . . . .
C11 C12 C13 N12 59.3(3) . . . .
N21 C21 C22 C23 -68.4(8) . . . .
C21 C22 C23 N22 177.0(5) . . . .
